data_1568557
loop_
_publ_author_name
'Kim, Heechan'
'Shin, Juhwan'
'Kim, Seyong'
'Lee, Dongwhan'

_publ_section_title
;
 Helical fluxionality: numerical frustration drives concerted low-barrier
 screw motions of a tricopper cluster.
;
_journal_issue 12
_journal_name_full 'Chemical science'
_journal_page_first 3265
_journal_page_last 3269
_journal_paper_doi 10.1039/d3sc00851g
_journal_volume 14
_journal_year 2023
_chemical_formula_moiety 'C41 H43 Cu1.5 N7 O2, 3(B0.5 F2), C2 H3 N'
_chemical_formula_sum 'C43 H46 B1.5 Cu1.5 F6 N8 O2'
_chemical_formula_weight 932.40
_chemical_properties_physical Air-sensitive,Oxygen-sensitive
_space_group_crystal_system monoclinic
_space_group_IT_number 15
_space_group_name_Hall '-C 2yc'
_space_group_name_H-M_alt 'C 1 2/c 1'
_atom_sites_solution_hydrogens geom
_atom_sites_solution_primary dual
_audit_creation_date 2021-09-23
_audit_creation_method
;
Olex2 1.2
(compiled 2018.05.29 svn.r3508 for OlexSys, GUI svn.r5506)
;
_audit_update_record
;
2022-06-12 deposited with the CCDC.	2023-02-24 downloaded from the CCDC.
;
_cell_angle_alpha 90
_cell_angle_beta 106.3040(10)
_cell_angle_gamma 90
_cell_formula_units_Z 8
_cell_length_a 29.3549(2)
_cell_length_b 14.38170(10)
_cell_length_c 21.2892(2)
_cell_measurement_reflns_used 20435
_cell_measurement_temperature 93
_cell_measurement_theta_max 78.9820
_cell_measurement_theta_min 3.2220
_cell_volume 8626.30(12)
_computing_cell_refinement 'CrysAlisPro 1.171.39.29d (Rigaku OD, 2017)'
_computing_data_collection 'CrysAlisPro 1.171.39.29d (Rigaku OD, 2017)'
_computing_data_reduction 'CrysAlisPro 1.171.39.29d (Rigaku OD, 2017)'
_computing_molecular_graphics 'Olex2 (Dolomanov et al., 2009)'
_computing_publication_material 'Olex2 (Dolomanov et al., 2009)'
_computing_structure_refinement 'ShelXL (Sheldrick, 2015)'
_computing_structure_solution 'ShelXT (Sheldrick, 2015)'
_diffrn_ambient_temperature 93
_diffrn_detector 'CCD plate'
_diffrn_measured_fraction_theta_full 0.998
_diffrn_measured_fraction_theta_max 0.968
_diffrn_measurement_details
;
List of Runs (angles in degrees, time in seconds):

  # Type    Start    End  Width  t~exp~   \w     \q     \k     \f   Frames
#--------------------------------------------------------------------------
  1  \w    -89.00  24.00   0.50    1.80    --    0.00 -38.00  30.00  226
  2  \w     14.00  52.00   0.50    1.80    --   28.00 -50.00-169.61   76
  3  \w    -58.00   1.00   0.50    1.80    --   28.00 -50.00-169.61  118
  4  \w     21.00  52.00   0.50    1.80    --   44.00 -41.00 100.08   62
  5  \w     98.00 124.00   0.50    3.14    --  105.20 -82.00-180.00   52
  6  \w     92.00 118.00   0.50    3.14    --  105.20 -82.00 -60.00   52
  7  \w     49.00  75.00   0.50    3.14    --  105.20 -82.00-180.00   52
  8  \w     80.00 156.00   0.50    3.14    --  105.20  45.00   0.00  152
  9  \w     38.00 135.00   0.50    3.14    --  105.20 -82.00-150.00  194
 10  \w     66.00 126.00   0.50    3.14    --  105.20 -82.00 -90.00  120
 11  \w     34.00  60.00   0.50    3.14    --  105.20 -82.00 -90.00   52
 12  \w     16.00 133.00   0.50    3.14    --  105.20 -61.00  30.00  234
 13  \w     74.00 195.00   0.50    3.14    --  105.20  15.00 -60.00  242
 14  \w     16.00  57.00   0.50    3.14    --  105.20  15.00 -60.00   82
;
_diffrn_measurement_device 'four-circle diffractometer'
_diffrn_measurement_device_type 'XtaLAB AFC12 (RINC): Kappa dual home/near'
_diffrn_measurement_method '\w scans'
_diffrn_orient_matrix_type 'CrysAlisPro convention (1999,Acta A55,543-557)'
_diffrn_orient_matrix_UB_11 0.0215924000
_diffrn_orient_matrix_UB_12 0.0434739000
_diffrn_orient_matrix_UB_13 0.0679805000
_diffrn_orient_matrix_UB_21 0.0058734000
_diffrn_orient_matrix_UB_22 -0.0976280000
_diffrn_orient_matrix_UB_23 0.0310392000
_diffrn_orient_matrix_UB_31 0.0498920000
_diffrn_orient_matrix_UB_32 -0.0073772000
_diffrn_orient_matrix_UB_33 -0.0099032000
_diffrn_radiation_monochromator graphite
_diffrn_radiation_probe x-ray
_diffrn_radiation_type CuK\a
_diffrn_radiation_wavelength 1.54184
_diffrn_reflns_av_R_equivalents 0.0227
_diffrn_reflns_av_unetI/netI 0.0223
_diffrn_reflns_Laue_measured_fraction_full 0.998
_diffrn_reflns_Laue_measured_fraction_max 0.968
_diffrn_reflns_limit_h_max 36
_diffrn_reflns_limit_h_min -29
_diffrn_reflns_limit_k_max 15
_diffrn_reflns_limit_k_min -18
_diffrn_reflns_limit_l_max 26
_diffrn_reflns_limit_l_min -27
_diffrn_reflns_number 27227
_diffrn_reflns_point_group_measured_fraction_full 0.998
_diffrn_reflns_point_group_measured_fraction_max 0.968
_diffrn_reflns_theta_full 67.684
_diffrn_reflns_theta_max 79.422
_diffrn_reflns_theta_min 3.137
_diffrn_source 'fine-focus sealed X-ray tube'
_diffrn_source_type 'Enhance (Cu) X-ray Source'
_exptl_absorpt_coefficient_mu 1.590
_exptl_absorpt_correction_T_max 1.000
_exptl_absorpt_correction_T_min 0.466
_exptl_absorpt_correction_type gaussian
_exptl_absorpt_process_details
;
CrysAlisPro 1.171.39.29d (Rigaku Oxford Diffraction, 2017)
Numerical absorption correction based on gaussian integration over
			a multifaceted crystal model
Empirical absorption correction using spherical harmonics,
 implemented in SCALE3 ABSPACK scaling algorithm.
;
_exptl_crystal_colour 'clear intense brown'
_exptl_crystal_density_diffrn 1.436
_exptl_crystal_description block
_exptl_crystal_F_000 3848
_exptl_crystal_recrystallization_method 'Vapour deposition'
_exptl_crystal_size_max 0.389
_exptl_crystal_size_mid 0.245
_exptl_crystal_size_min 0.197
_refine_diff_density_max 1.749
_refine_diff_density_min -0.901
_refine_diff_density_rms 0.133
_refine_ls_extinction_method none
_refine_ls_goodness_of_fit_ref 1.055
_refine_ls_hydrogen_treatment constr
_refine_ls_matrix_type full
_refine_ls_number_parameters 579
_refine_ls_number_reflns 9070
_refine_ls_number_restraints 0
_refine_ls_restrained_S_all 1.055
_refine_ls_R_factor_all 0.0581
_refine_ls_R_factor_gt 0.0565
_refine_ls_shift/su_max 0.002
_refine_ls_shift/su_mean 0.000
_refine_ls_structure_factor_coef Fsqd
_refine_ls_weighting_details 'w=1/[\s^2^(Fo^2^)+(0.0912P)^2^+23.9295P] where P=(Fo^2^+2Fc^2^)/3'
_refine_ls_weighting_scheme calc
_refine_ls_wR_factor_gt 0.1584
_refine_ls_wR_factor_ref 0.1597
_reflns_Friedel_coverage 0.000
_reflns_number_gt 8574
_reflns_number_total 9070
_reflns_threshold_expression 'I > 2\s(I)'
_cod_data_source_file d3sc00851g1.cif
_cod_data_source_block jhs-cubf4-oipr
_cod_depositor_comments 'Adding full bibliography for 1568557.cif.'
_cod_original_formula_sum 'C43 H46 B1.50 Cu1.50 F6 N8 O2'
_cod_database_code 1568557
_shelx_shelxl_version_number 2018/3
_chemical_oxdiff_formula 'C43 H46 B1.5 Cu1.5 F6 N8 O2'
_chemical_oxdiff_usercomment JHS-CuBF4-OiPr
_shelx_space_group_comment
;
The symmetry employed for this shelxl refinement is uniquely defined
by the following loop, which should always be used as a source of
symmetry information in preference to the above space-group names.
They are only intended as comments.
;
_reflns_odcompleteness_completeness 99.59
_reflns_odcompleteness_iscentric 1
_reflns_odcompleteness_theta 69.95
_olex2_refinement_description
;
1. Fixed Uiso
 At 1.2 times of:
  All C(H) groups, All N(H) groups
 At 1.5 times of:
  All C(H,H,H) groups
2. Others
 Fixed Sof: F01I(0.5) F0AA(0.5)
3.a Ternary CH refined with riding coordinates:
 C01B(H01H), C01D(H01I)
3.b Aromatic/amide H refined with riding coordinates:
 N009(H009), N00E(H00E), C00N(H00N), C00O(H00O), C00R(H00R), C00T(H00T),
 C00U(H00U), C00Y(H00Y), C010(H010), C011(H011), C014(H014), C016(H016),
 C018(H018), C01A(H01G)
3.c Idealised Me refined as rotating group:
 C017(H01A,H01B,H01C), C019(H01D,H01E,H01F), C01E(H01J,H01K,H01L), C01F(H01M,
 H01N,H01O), C01G(H01P,H01Q,H01R), C01H(H01S,H01T,H01U), C01K(H01V,H01W,H01X),
 C01L(H01Y,H,HA), C01M(H01Z,HB,HC), C01R(H01,HD,HE)
;
_olex2_submission_special_instructions 'No special instructions were received'
_oxdiff_exptl_absorpt_empirical_details
;
Empirical correction (ABSPACK) includes:
- Absorption correction using spherical harmonics
- Frame scaling
- B-factor correction
;
_oxdiff_exptl_absorpt_empirical_full_max 1.922
_oxdiff_exptl_absorpt_empirical_full_min 0.546

loop_
_space_group_symop_operation_xyz
'x, y, z'
'-x, y, -z+1/2'
'x+1/2, y+1/2, z'
'-x+1/2, y+1/2, -z+1/2'
'-x, -y, -z'
'x, -y, z-1/2'
'-x+1/2, -y+1/2, -z'
'x+1/2, -y+1/2, z-1/2'

loop_
_atom_site_label
_atom_site_type_symbol
_atom_site_fract_x
_atom_site_fract_y
_atom_site_fract_z
_atom_site_U_iso_or_equiv
_atom_site_adp_type
_atom_site_occupancy
_atom_site_site_symmetry_order
_atom_site_calc_flag
_atom_site_refinement_flags_posn
_atom_site_refinement_flags_adp
_atom_site_refinement_flags_occupancy
_atom_site_disorder_assembly
_atom_site_disorder_group
Cu01 Cu 0.500000 0.62658(3) 0.750000 0.02197(13) Uani 1 2 d S T P . .
Cu02 Cu 0.51104(2) 0.61030(2) 0.62403(2) 0.02310(12) Uani 1 1 d . . . . .
O003 O 0.64695(6) 0.43618(12) 0.92118(9) 0.0293(4) Uani 1 1 d . . . . .
F004 F 0.53810(8) 1.15726(13) 0.74716(12) 0.0559(5) Uani 1 1 d . . . . .
F005 F 0.26911(7) 0.61234(15) 0.65575(11) 0.0584(6) Uani 1 1 d . . . . .
O006 O 0.60515(7) 0.37267(13) 0.53281(9) 0.0298(4) Uani 1 1 d . . . . .
N007 N 0.43937(7) 0.57087(13) 0.76080(9) 0.0209(4) Uani 1 1 d . . . . .
N008 N 0.44679(7) 0.72213(14) 0.69236(10) 0.0226(4) Uani 1 1 d . . . . .
N009 N 0.36036(7) 0.56831(14) 0.72730(10) 0.0229(4) Uani 1 1 d . . . . .
H009 H 0.330997 0.587023 0.709662 0.027 Uiso 1 1 calc R . . . .
N00A N 0.52473(7) 0.74234(14) 0.63696(10) 0.0244(4) Uani 1 1 d . . . . .
F00B F 0.27642(8) 0.6866(2) 0.75003(11) 0.0694(7) Uani 1 1 d . . . . .
N00C N 0.52318(7) 0.49491(14) 0.87180(9) 0.0220(4) Uani 1 1 d . . . . .
N00D N 0.56784(7) 0.59362(15) 0.57784(10) 0.0254(4) Uani 1 1 d . . . . .
N00E N 0.52343(8) 0.89412(14) 0.65626(12) 0.0281(4) Uani 1 1 d . . . . .
H00E H 0.513005 0.948694 0.664837 0.034 Uiso 1 1 calc R . . . .
F00F F 0.23275(12) 0.74801(19) 0.65694(13) 0.0915(10) Uani 1 1 d . . . . .
C00G C 0.50007(9) 0.81203(16) 0.65217(12) 0.0248(5) Uani 1 1 d . . . . .
C00H C 0.56714(9) 0.78097(17) 0.63228(12) 0.0252(5) Uani 1 1 d . . . . .
C00I C 0.37430(8) 0.48345(16) 0.75760(11) 0.0222(4) Uani 1 1 d . . . . .
C00J C 0.40007(8) 0.61667(16) 0.72991(12) 0.0218(4) Uani 1 1 d . . . . .
C00K C 0.42405(8) 0.48684(16) 0.77944(11) 0.0208(4) Uani 1 1 d . . . . .
C00L C 0.45348(8) 0.80244(17) 0.66410(12) 0.0246(5) Uani 1 1 d . . . . .
C00M C 0.45049(8) 0.41259(16) 0.81404(11) 0.0217(4) Uani 1 1 d . . . . .
C00N C 0.41872(9) 0.87094(17) 0.64601(13) 0.0287(5) Uani 1 1 d . . . . .
H00N H 0.425325 0.927032 0.626674 0.034 Uiso 1 1 calc R . . . .
C00O C 0.42436(9) 0.33401(17) 0.82053(12) 0.0252(5) Uani 1 1 d . . . . .
H00O H 0.440734 0.280572 0.841632 0.030 Uiso 1 1 calc R . . . .
C00P C 0.60003(8) 0.42178(17) 0.89256(11) 0.0245(5) Uani 1 1 d . . . . .
C00Q C 0.60687(9) 0.73910(17) 0.61969(12) 0.0265(5) Uani 1 1 d . . . . .
C00R C 0.36683(8) 0.77288(17) 0.68361(12) 0.0259(5) Uani 1 1 d . . . . .
H00R H 0.336925 0.759633 0.690597 0.031 Uiso 1 1 calc R . . . .
C00S C 0.40340(8) 0.70807(16) 0.70069(12) 0.0231(5) Uani 1 1 d . . . . .
C00T C 0.53037(9) 0.34038(17) 0.83446(12) 0.0253(5) Uani 1 1 d . . . . .
H00T H 0.515466 0.286171 0.812531 0.030 Uiso 1 1 calc R . . . .
C00U C 0.65269(9) 0.59384(18) 0.61113(13) 0.0284(5) Uani 1 1 d . . . . .
H00U H 0.681521 0.625066 0.631790 0.034 Uiso 1 1 calc R . . . .
C00V C 0.60937(9) 0.63938(17) 0.60328(12) 0.0251(5) Uani 1 1 d . . . . .
C00W C 0.34783(9) 0.40605(18) 0.76603(12) 0.0255(5) Uani 1 1 d . . . . .
C00X C 0.56647(9) 0.87654(17) 0.64452(13) 0.0277(5) Uani 1 1 d . . . . .
C00Y C 0.57077(8) 0.49585(17) 0.89704(11) 0.0235(5) Uani 1 1 d . . . . .
H00Y H 0.585100 0.550366 0.919184 0.028 Uiso 1 1 calc R . . . .
C00Z C 0.61114(9) 0.45928(18) 0.55887(12) 0.0264(5) Uani 1 1 d . . . . .
C010 C 0.57926(9) 0.34236(17) 0.85934(12) 0.0261(5) Uani 1 1 d . . . . .
H010 H 0.598110 0.290939 0.853877 0.031 Uiso 1 1 calc R . . . .
C011 C 0.65389(9) 0.50321(18) 0.58893(12) 0.0281(5) Uani 1 1 d . . . . .
H011 H 0.683250 0.472012 0.594180 0.034 Uiso 1 1 calc R . . . .
C012 C 0.60332(10) 0.93744(19) 0.64392(15) 0.0341(6) Uani 1 1 d . . . . .
C013 C 0.50268(8) 0.41598(16) 0.84091(11) 0.0216(4) Uani 1 1 d . . . . .
C014 C 0.64424(9) 0.79946(19) 0.62078(14) 0.0323(6) Uani 1 1 d . . . . .
H014 H 0.672201 0.774445 0.613254 0.039 Uiso 1 1 calc R . . . .
C015 C 0.37445(9) 0.85763(18) 0.65610(13) 0.0282(5) Uani 1 1 d . . . . .
C016 C 0.56940(9) 0.50669(18) 0.55610(12) 0.0262(5) Uani 1 1 d . . . . .
H016 H 0.540170 0.475504 0.537637 0.031 Uiso 1 1 calc R . . . .
C017 C 0.29438(9) 0.4063(2) 0.74470(14) 0.0320(5) Uani 1 1 d . . . . .
H01A H 0.282626 0.453458 0.769487 0.048 Uiso 1 1 calc GR . . . .
H01B H 0.282631 0.344937 0.752864 0.048 Uiso 1 1 calc GR . . . .
H01C H 0.283086 0.420508 0.697867 0.048 Uiso 1 1 calc GR . . . .
C018 C 0.37472(9) 0.33121(17) 0.79696(12) 0.0266(5) Uani 1 1 d . . . . .
H018 H 0.358812 0.275563 0.802411 0.032 Uiso 1 1 calc R . . . .
C019 C 0.72859(9) 0.4102(2) 0.93843(15) 0.0365(6) Uani 1 1 d . . . . .
H01D H 0.728120 0.463700 0.909712 0.055 Uiso 1 1 calc GR . . . .
H01E H 0.752945 0.366045 0.934128 0.055 Uiso 1 1 calc GR . . . .
H01F H 0.735809 0.431468 0.983913 0.055 Uiso 1 1 calc GR . . . .
C01A C 0.64267(10) 0.89524(19) 0.63241(16) 0.0364(6) Uani 1 1 d . . . . .
H01G H 0.669433 0.932378 0.632399 0.044 Uiso 1 1 calc R . . . .
C01B C 0.64632(10) 0.31262(18) 0.54139(13) 0.0307(5) Uani 1 1 d . . . . .
H01H H 0.668869 0.323326 0.585664 0.037 Uiso 1 1 calc R . . . .
C01C C 0.33475(10) 0.93017(19) 0.63596(15) 0.0355(6) Uani 1 1 d . . . . .
C01D C 0.68038(9) 0.36299(18) 0.91913(13) 0.0286(5) Uani 1 1 d . . . . .
H01I H 0.673640 0.338160 0.873559 0.034 Uiso 1 1 calc R . . . .
C01E C 0.67096(10) 0.3340(2) 0.48913(14) 0.0354(6) Uani 1 1 d . . . . .
H01J H 0.649496 0.319807 0.445886 0.053 Uiso 1 1 calc GR . . . .
H01K H 0.699679 0.295881 0.496596 0.053 Uiso 1 1 calc GR . . . .
H01L H 0.679615 0.399924 0.491202 0.053 Uiso 1 1 calc GR . . . .
C01F C 0.67768(11) 0.2849(2) 0.96569(14) 0.0366(6) Uani 1 1 d . . . . .
H01M H 0.685564 0.309039 1.010507 0.055 Uiso 1 1 calc GR . . . .
H01N H 0.700265 0.235956 0.962956 0.055 Uiso 1 1 calc GR . . . .
H01O H 0.645464 0.259230 0.953726 0.055 Uiso 1 1 calc GR . . . .
C01G C 0.59908(12) 1.0401(2) 0.6537(2) 0.0482(8) Uani 1 1 d . . . . .
H01P H 0.572923 1.065155 0.618420 0.072 Uiso 1 1 calc GR . . . .
H01Q H 0.628772 1.070792 0.653200 0.072 Uiso 1 1 calc GR . . . .
H01R H 0.592781 1.051265 0.695907 0.072 Uiso 1 1 calc GR . . . .
C01H C 0.62733(12) 0.2150(2) 0.53738(15) 0.0397(6) Uani 1 1 d . . . . .
H01S H 0.610013 0.206545 0.570192 0.060 Uiso 1 1 calc GR . . . .
H01T H 0.653762 0.170786 0.545715 0.060 Uiso 1 1 calc GR . . . .
H01U H 0.605845 0.204035 0.493629 0.060 Uiso 1 1 calc GR . . . .
F01I F 0.48369(18) 1.0291(4) 0.7115(3) 0.0614(13) Uani 0.5 1 d . . . A 1
F01J F 0.20535(12) 0.6279(4) 0.6953(3) 0.1483(19) Uani 1 1 d . . . . .
C01K C 0.31348(13) 0.9484(2) 0.69220(19) 0.0516(8) Uani 1 1 d . . . . .
H01V H 0.300372 0.890400 0.704010 0.077 Uiso 1 1 calc GR . . . .
H01W H 0.288141 0.994740 0.678772 0.077 Uiso 1 1 calc GR . . . .
H01X H 0.338204 0.971667 0.730059 0.077 Uiso 1 1 calc GR . . . .
C01L C 0.35270(14) 1.0220(3) 0.6158(3) 0.0676(13) Uani 1 1 d . . . . .
H01Y H 0.378629 1.045792 0.651966 0.101 Uiso 1 1 calc GR . . . .
H H 0.326720 1.067343 0.605048 0.101 Uiso 1 1 calc GR . . . .
HA H 0.364251 1.011899 0.577376 0.101 Uiso 1 1 calc GR . . . .
C01M C 0.29577(13) 0.8913(3) 0.5777(2) 0.0571(10) Uani 1 1 d . . . . .
H01Z H 0.308873 0.880607 0.540790 0.086 Uiso 1 1 calc GR . . . .
HB H 0.269622 0.936104 0.564927 0.086 Uiso 1 1 calc GR . . . .
HC H 0.283942 0.832526 0.590360 0.086 Uiso 1 1 calc GR . . . .
B01N B 0.24493(11) 0.6661(3) 0.6901(2) 0.0462(9) Uani 1 1 d . . . . .
B01O B 0.500000 1.1045(3) 0.750000 0.0429(11) Uani 1 2 d S T P . .
C01P C 0.4634(2) 1.0721(5) 0.5283(3) 0.0936(18) Uani 1 1 d . . . . .
N01Q N 0.4482(3) 0.9939(6) 0.5251(3) 0.130(2) Uani 1 1 d . . . . .
C01R C 0.4796(3) 1.1613(5) 0.5331(3) 0.109(2) Uani 1 1 d . . . . .
H01 H 0.502328 1.168258 0.507419 0.163 Uiso 1 1 calc GR . . . .
HD H 0.495204 1.175978 0.579057 0.163 Uiso 1 1 calc GR . . . .
HE H 0.452834 1.203809 0.516254 0.163 Uiso 1 1 calc GR . . . .
F0AA F 0.48882(18) 1.0691(4) 0.6824(2) 0.0540(11) Uani 0.5 1 d . . . A 2

loop_
_atom_site_aniso_label
_atom_site_aniso_U_11
_atom_site_aniso_U_22
_atom_site_aniso_U_33
_atom_site_aniso_U_23
_atom_site_aniso_U_13
_atom_site_aniso_U_12
Cu01 0.0162(2) 0.0225(2) 0.0284(3) 0.000 0.00820(19) 0.000
Cu02 0.0208(2) 0.02000(19) 0.0296(2) 0.00265(13) 0.00878(15) -0.00012(12)
O003 0.0201(8) 0.0272(9) 0.0371(9) -0.0024(7) 0.0022(7) 0.0041(7)
F004 0.0640(13) 0.0313(9) 0.0890(15) 0.0098(9) 0.0489(12) 0.0066(9)
F005 0.0406(10) 0.0551(12) 0.0664(13) -0.0191(10) -0.0066(9) 0.0208(9)
O006 0.0301(9) 0.0272(9) 0.0319(9) -0.0032(7) 0.0082(7) 0.0039(7)
N007 0.0179(9) 0.0192(9) 0.0270(9) 0.0015(7) 0.0085(7) -0.0005(7)
N008 0.0199(9) 0.0202(9) 0.0293(10) 0.0021(7) 0.0098(8) 0.0011(7)
N009 0.0181(9) 0.0227(10) 0.0296(10) 0.0029(8) 0.0094(7) 0.0007(7)
N00A 0.0219(9) 0.0228(10) 0.0308(10) 0.0043(8) 0.0115(8) 0.0020(8)
F00B 0.0481(12) 0.1032(19) 0.0518(12) -0.0052(12) 0.0057(9) 0.0283(12)
N00C 0.0213(9) 0.0225(9) 0.0222(9) 0.0012(7) 0.0062(7) -0.0008(7)
N00D 0.0235(10) 0.0273(10) 0.0281(10) 0.0029(8) 0.0117(8) 0.0029(8)
N00E 0.0251(10) 0.0200(10) 0.0432(12) 0.0036(8) 0.0163(9) 0.0011(8)
F00F 0.116(2) 0.0719(17) 0.0708(16) 0.0026(13) 0.0007(15) 0.0595(17)
C00G 0.0234(11) 0.0192(11) 0.0342(12) 0.0037(9) 0.0122(9) 0.0017(9)
C00H 0.0224(11) 0.0232(11) 0.0319(12) 0.0041(9) 0.0109(9) -0.0014(9)
C00I 0.0204(11) 0.0218(11) 0.0253(11) 0.0009(8) 0.0081(8) 0.0003(8)
C00J 0.0193(11) 0.0205(11) 0.0270(11) 0.0005(8) 0.0091(9) 0.0013(8)
C00K 0.0203(10) 0.0196(10) 0.0237(10) -0.0020(8) 0.0081(8) -0.0030(8)
C00L 0.0226(11) 0.0216(11) 0.0315(12) 0.0019(9) 0.0107(9) 0.0008(9)
C00M 0.0223(11) 0.0200(10) 0.0242(10) -0.0006(8) 0.0085(9) -0.0008(8)
C00N 0.0274(12) 0.0225(11) 0.0390(13) 0.0049(10) 0.0141(10) 0.0033(9)
C00O 0.0267(12) 0.0218(11) 0.0282(11) 0.0005(9) 0.0093(9) -0.0009(9)
C00P 0.0219(11) 0.0259(12) 0.0244(11) 0.0026(9) 0.0041(9) 0.0016(9)
C00Q 0.0258(12) 0.0248(12) 0.0317(12) 0.0032(9) 0.0127(9) 0.0017(9)
C00R 0.0189(11) 0.0249(11) 0.0356(12) 0.0025(9) 0.0105(9) 0.0018(9)
C00S 0.0198(11) 0.0217(11) 0.0288(11) 0.0006(9) 0.0082(9) 0.0000(9)
C00T 0.0241(11) 0.0229(11) 0.0281(11) 0.0004(9) 0.0059(9) 0.0000(9)
C00U 0.0252(12) 0.0291(12) 0.0330(13) 0.0007(10) 0.0114(10) 0.0001(10)
C00V 0.0256(12) 0.0253(12) 0.0283(11) 0.0031(9) 0.0138(9) 0.0017(9)
C00W 0.0225(11) 0.0264(12) 0.0297(12) -0.0005(9) 0.0104(9) -0.0049(9)
C00X 0.0244(12) 0.0236(12) 0.0385(13) 0.0051(10) 0.0144(10) 0.0016(9)
C00Y 0.0216(11) 0.0230(11) 0.0249(11) 0.0009(8) 0.0049(9) 0.0010(9)
C00Z 0.0303(12) 0.0268(12) 0.0239(11) 0.0015(9) 0.0106(9) 0.0025(10)
C010 0.0264(12) 0.0225(11) 0.0290(11) 0.0000(9) 0.0068(9) 0.0045(9)
C011 0.0249(12) 0.0297(12) 0.0319(12) 0.0011(10) 0.0115(10) 0.0059(10)
C012 0.0319(13) 0.0234(12) 0.0516(16) 0.0040(11) 0.0193(12) -0.0029(10)
C013 0.0237(11) 0.0190(10) 0.0232(11) 0.0012(8) 0.0084(9) -0.0004(9)
C014 0.0276(13) 0.0297(13) 0.0456(15) 0.0030(11) 0.0202(11) -0.0008(10)
C015 0.0245(12) 0.0245(12) 0.0368(13) 0.0035(10) 0.0107(10) 0.0043(9)
C016 0.0261(12) 0.0287(12) 0.0253(11) 0.0007(9) 0.0096(9) 0.0021(9)
C017 0.0220(12) 0.0342(13) 0.0411(14) 0.0023(11) 0.0109(10) -0.0055(10)
C018 0.0268(12) 0.0239(11) 0.0309(12) -0.0002(9) 0.0107(9) -0.0056(9)
C019 0.0226(12) 0.0419(15) 0.0415(15) 0.0009(12) 0.0033(11) 0.0052(11)
C01A 0.0313(14) 0.0294(14) 0.0550(17) 0.0023(12) 0.0229(13) -0.0045(10)
C01B 0.0325(13) 0.0273(12) 0.0316(12) 0.0009(10) 0.0080(10) 0.0076(10)
C01C 0.0288(13) 0.0272(13) 0.0529(16) 0.0099(12) 0.0155(12) 0.0099(10)
C01D 0.0232(12) 0.0295(12) 0.0314(12) 0.0000(10) 0.0049(10) 0.0064(10)
C01E 0.0353(14) 0.0331(14) 0.0397(14) -0.0016(11) 0.0137(11) 0.0062(11)
C01F 0.0350(14) 0.0357(14) 0.0371(14) 0.0064(11) 0.0066(11) 0.0076(11)
C01G 0.0416(16) 0.0232(14) 0.086(3) 0.0032(14) 0.0290(17) -0.0033(12)
C01H 0.0515(17) 0.0289(14) 0.0405(15) 0.0023(11) 0.0157(13) 0.0056(12)
F01I 0.050(3) 0.054(3) 0.081(4) -0.037(3) 0.019(3) -0.002(2)
F01J 0.0571(18) 0.195(5) 0.204(5) 0.001(3) 0.055(2) -0.055(2)
C01K 0.0519(19) 0.0411(17) 0.069(2) 0.0073(16) 0.0287(17) 0.0213(15)
C01L 0.049(2) 0.0391(18) 0.125(4) 0.037(2) 0.043(2) 0.0218(16)
C01M 0.0445(19) 0.056(2) 0.063(2) 0.0025(17) 0.0015(16) 0.0240(16)
B01N 0.0194(14) 0.050(2) 0.068(2) 0.0009(18) 0.0093(14) 0.0058(14)
B01O 0.053(3) 0.0154(19) 0.057(3) 0.000 0.009(2) 0.000
C01P 0.097(4) 0.102(5) 0.066(3) 0.013(3) -0.002(3) -0.013(4)
N01Q 0.150(6) 0.149(6) 0.088(4) 0.015(4) 0.030(4) -0.017(5)
C01R 0.123(5) 0.133(6) 0.053(3) 0.001(3) -0.004(3) 0.039(5)
F0AA 0.050(3) 0.053(3) 0.055(3) -0.016(2) 0.010(2) 0.017(2)

loop_
_atom_type_symbol
_atom_type_description
_atom_type_scat_dispersion_real
_atom_type_scat_dispersion_imag
_atom_type_scat_source
C C 0.0181 0.0091 'International Tables Vol C Tables 4.2.6.8 and 6.1.1.4'
H H 0.0000 0.0000 'International Tables Vol C Tables 4.2.6.8 and 6.1.1.4'
B B 0.0090 0.0039 'International Tables Vol C Tables 4.2.6.8 and 6.1.1.4'
Cu Cu -1.9646 0.5888 'International Tables Vol C Tables 4.2.6.8 and 6.1.1.4'
F F 0.0727 0.0534 'International Tables Vol C Tables 4.2.6.8 and 6.1.1.4'
N N 0.0311 0.0180 'International Tables Vol C Tables 4.2.6.8 and 6.1.1.4'
O O 0.0492 0.0322 'International Tables Vol C Tables 4.2.6.8 and 6.1.1.4'

loop_
_exptl_crystal_face_index_h
_exptl_crystal_face_index_k
_exptl_crystal_face_index_l
_exptl_crystal_face_perp_dist
18 -2 1 0.2174
-18 2 -1 0.1007
7 2 -14 0.1095
-7 -2 14 0.1135
11 7 1 0.1065
-12 -7 0 0.0804
8 -7 -9 0.1618
-2 7 8 0.1236
10 1 9 0.1718
-7 -1 -11 0.0930
6 -7 5 0.1975
2 9 -3 0.1211

loop_
_geom_angle_atom_site_label_1
_geom_angle_atom_site_label_2
_geom_angle_atom_site_label_3
_geom_angle
_geom_angle_site_symmetry_1
_geom_angle_site_symmetry_3
_geom_angle_publ_flag
Cu02 Cu01 Cu02 170.41(2) 2_656 . ?
N007 Cu01 Cu02 61.04(6) . 2_656 ?
N007 Cu01 Cu02 114.70(6) . . ?
N007 Cu01 Cu02 61.04(6) 2_656 . ?
N007 Cu01 Cu02 114.70(6) 2_656 2_656 ?
N007 Cu01 N007 133.34(11) . 2_656 ?
N007 Cu01 N008 134.38(8) . 2_656 ?
N007 Cu01 N008 78.44(8) 2_656 2_656 ?
N007 Cu01 N008 134.38(8) 2_656 . ?
N007 Cu01 N008 78.44(7) . . ?
N008 Cu01 Cu02 109.54(5) 2_656 . ?
N008 Cu01 Cu02 76.76(5) 2_656 2_656 ?
N008 Cu01 Cu02 109.54(5) . 2_656 ?
N008 Cu01 Cu02 76.76(5) . . ?
N008 Cu01 N008 101.90(11) 2_656 . ?
N00A Cu02 Cu01 81.82(6) . . ?
N00A Cu02 N00C 155.65(8) . 2_656 ?
N00A Cu02 N00D 91.00(8) . . ?
N00C Cu02 Cu01 80.11(6) 2_656 . ?
N00C Cu02 N00D 113.34(8) 2_656 . ?
N00D Cu02 Cu01 138.79(6) . . ?
C00P O003 C01D 119.1(2) . . ?
C00Z O006 C01B 119.1(2) . . ?
C00J N007 Cu01 114.59(15) . . ?
C00J N007 C00K 105.50(19) . . ?
C00K N007 Cu01 138.11(16) . . ?
C00L N008 Cu01 128.51(16) . . ?
C00L N008 C00S 116.8(2) . . ?
C00S N008 Cu01 112.64(15) . . ?
C00J N009 C00I 107.25(19) . . ?
C00G N00A Cu02 131.77(17) . . ?
C00G N00A C00H 106.0(2) . . ?
C00H N00A Cu02 122.21(16) . . ?
C00Y N00C Cu02 117.48(16) . 2_656 ?
C00Y N00C C013 117.9(2) . . ?
C013 N00C Cu02 124.43(16) . 2_656 ?
C00V N00D Cu02 118.88(16) . . ?
C016 N00D Cu02 111.38(16) . . ?
C016 N00D C00V 118.5(2) . . ?
C00G N00E C00X 107.5(2) . . ?
N00A C00G N00E 111.9(2) . . ?
N00A C00G C00L 124.7(2) . . ?
N00E C00G C00L 123.4(2) . . ?
N00A C00H C00Q 130.6(2) . . ?
N00A C00H C00X 108.6(2) . . ?
C00X C00H C00Q 120.8(2) . . ?
N009 C00I C00K 105.5(2) . . ?
N009 C00I C00W 131.2(2) . . ?
C00W C00I C00K 123.3(2) . . ?
N007 C00J N009 112.7(2) . . ?
N007 C00J C00S 120.0(2) . . ?
N009 C00J C00S 127.2(2) . . ?
N007 C00K C00I 109.1(2) . . ?
N007 C00K C00M 129.7(2) . . ?
C00M C00K C00I 121.3(2) . . ?
N008 C00L C00G 114.8(2) . . ?
N008 C00L C00N 123.0(2) . . ?
C00N C00L C00G 122.2(2) . . ?
C00K C00M C013 122.6(2) . . ?
C00O C00M C00K 115.5(2) . . ?
C00O C00M C013 121.9(2) . . ?
C015 C00N C00L 120.3(2) . . ?
C00M C00O C018 122.2(2) . . ?
O003 C00P C00Y 114.9(2) . . ?
O003 C00P C010 126.8(2) . . ?
C00Y C00P C010 118.3(2) . . ?
C00H C00Q C00V 124.0(2) . . ?
C014 C00Q C00H 115.0(2) . . ?
C014 C00Q C00V 121.0(2) . . ?
C00S C00R C015 119.4(2) . . ?
N008 C00S C00J 111.5(2) . . ?
N008 C00S C00R 123.6(2) . . ?
C00R C00S C00J 124.9(2) . . ?
C010 C00T C013 121.3(2) . . ?
C011 C00U C00V 120.5(2) . . ?
N00D C00V C00Q 117.7(2) . . ?
N00D C00V C00U 120.4(2) . . ?
C00U C00V C00Q 121.9(2) . . ?
C00I C00W C017 122.0(2) . . ?
C018 C00W C00I 114.6(2) . . ?
C018 C00W C017 123.4(2) . . ?
N00E C00X C00H 106.0(2) . . ?
N00E C00X C012 129.7(2) . . ?
C012 C00X C00H 124.3(2) . . ?
N00C C00Y C00P 123.8(2) . . ?
O006 C00Z C011 127.1(2) . . ?
O006 C00Z C016 115.0(2) . . ?
C016 C00Z C011 117.9(2) . . ?
C00T C010 C00P 118.1(2) . . ?
C00Z C011 C00U 118.5(2) . . ?
C00X C012 C01G 121.4(3) . . ?
C01A C012 C00X 114.4(2) . . ?
C01A C012 C01G 124.1(3) . . ?
N00C C013 C00M 118.9(2) . . ?
N00C C013 C00T 120.6(2) . . ?
C00T C013 C00M 120.6(2) . . ?
C00Q C014 C01A 123.4(2) . . ?
C00N C015 C00R 116.9(2) . . ?
C00N C015 C01C 122.3(2) . . ?
C00R C015 C01C 120.8(2) . . ?
N00D C016 C00Z 124.0(2) . . ?
C00W C018 C00O 122.9(2) . . ?
C012 C01A C014 122.1(3) . . ?
O006 C01B C01E 109.7(2) . . ?
O006 C01B C01H 105.4(2) . . ?
C01H C01B C01E 113.1(2) . . ?
C015 C01C C01M 108.3(2) . . ?
C01K C01C C015 110.2(2) . . ?
C01K C01C C01L 108.8(3) . . ?
C01K C01C C01M 108.7(3) . . ?
C01L C01C C015 111.8(2) . . ?
C01L C01C C01M 109.0(3) . . ?
O003 C01D C019 104.7(2) . . ?
O003 C01D C01F 111.0(2) . . ?
C01F C01D C019 111.7(2) . . ?
B01O F01I F01I 52.8(3) . 2_656 ?
F00B B01N F005 107.3(2) . . ?
F00F B01N F005 107.8(3) . . ?
F00F B01N F00B 107.6(3) . . ?
F01J B01N F005 113.9(4) . . ?
F01J B01N F00B 112.9(4) . . ?
F01J B01N F00F 107.1(4) . . ?
F004 B01O F004 112.6(3) . 2_656 ?
F004 B01O F0AA 96.3(3) . . ?
F004 B01O F0AA 105.9(2) 2_656 . ?
F004 B01O F0AA 105.9(2) . 2_656 ?
F004 B01O F0AA 96.3(3) 2_656 2_656 ?
F01I B01O F004 124.7(3) 2_656 2_656 ?
F01I B01O F004 124.7(3) . . ?
F01I B01O F004 108.3(2) . 2_656 ?
F01I B01O F004 108.3(2) 2_656 . ?
F01I B01O F01I 74.5(6) 2_656 . ?
F01I B01O F0AA 36.3(3) 2_656 2_656 ?
F01I B01O F0AA 104.9(5) . 2_656 ?
F0AA B01O F0AA 139.6(5) 2_656 . ?
N01Q C01P C01R 178.2(9) . . ?

loop_
_geom_bond_atom_site_label_1
_geom_bond_atom_site_label_2
_geom_bond_distance
_geom_bond_site_symmetry_2
_geom_bond_publ_flag
Cu01 Cu02 2.8000(4) . ?
Cu01 Cu02 2.8000(4) 2_656 ?
Cu01 N007 2.0229(19) . ?
Cu01 N007 2.0230(19) 2_656 ?
Cu01 N008 2.181(2) 2_656 ?
Cu01 N008 2.181(2) . ?
Cu02 N00A 1.945(2) . ?
Cu02 N00C 1.955(2) 2_656 ?
Cu02 N00D 2.174(2) . ?
O003 C00P 1.356(3) . ?
O003 C01D 1.448(3) . ?
F004 B01O 1.366(3) . ?
F005 B01N 1.388(4) . ?
O006 C00Z 1.355(3) . ?
O006 C01B 1.455(3) . ?
N007 C00J 1.331(3) . ?
N007 C00K 1.386(3) . ?
N008 C00L 1.342(3) . ?
N008 C00S 1.350(3) . ?
N009 C00I 1.387(3) . ?
N009 C00J 1.345(3) . ?
N00A C00G 1.329(3) . ?
N00A C00H 1.392(3) . ?
F00B B01N 1.381(5) . ?
N00C C00Y 1.349(3) . ?
N00C C013 1.364(3) . ?
N00D C00V 1.357(3) . ?
N00D C016 1.338(3) . ?
N00E C00G 1.356(3) . ?
N00E C00X 1.379(3) . ?
F00F B01N 1.368(5) . ?
C00G C00L 1.466(3) . ?
C00H C00Q 1.404(3) . ?
C00H C00X 1.400(3) . ?
C00I C00K 1.404(3) . ?
C00I C00W 1.398(3) . ?
C00J C00S 1.469(3) . ?
C00K C00M 1.402(3) . ?
C00L C00N 1.393(3) . ?
C00M C00O 1.394(3) . ?
C00M C013 1.478(3) . ?
C00N C015 1.389(4) . ?
C00O C018 1.402(3) . ?
C00P C00Y 1.388(3) . ?
C00P C010 1.391(3) . ?
C00Q C00V 1.483(3) . ?
C00Q C014 1.394(4) . ?
C00R C00S 1.391(3) . ?
C00R C015 1.397(3) . ?
C00T C010 1.384(3) . ?
C00T C013 1.387(3) . ?
C00U C00V 1.398(3) . ?
C00U C011 1.390(4) . ?
C00W C017 1.506(3) . ?
C00W C018 1.387(4) . ?
C00X C012 1.395(4) . ?
C00Z C011 1.390(4) . ?
C00Z C016 1.389(3) . ?
C012 C01A 1.386(4) . ?
C012 C01G 1.501(4) . ?
C014 C01A 1.403(4) . ?
C015 C01C 1.533(3) . ?
C019 C01D 1.519(4) . ?
C01B C01E 1.519(4) . ?
C01B C01H 1.504(4) . ?
C01C C01K 1.520(4) . ?
C01C C01L 1.528(4) . ?
C01C C01M 1.537(5) . ?
C01D C01F 1.514(4) . ?
F01I F01I 1.650(12) 2_656 ?
F01I B01O 1.363(6) . ?
F01J B01N 1.318(5) . ?
B01O F0AA 1.474(5) 2_656 ?
B01O F0AA 1.474(5) . ?
C01P N01Q 1.203(9) . ?
C01P C01R 1.362(10) . ?

loop_
_exptl_oxdiff_crystal_face_indexfrac_h
_exptl_oxdiff_crystal_face_indexfrac_k
_exptl_oxdiff_crystal_face_indexfrac_l
_exptl_oxdiff_crystal_face_x
_exptl_oxdiff_crystal_face_y
_exptl_oxdiff_crystal_face_z
18.0075 -2.0003 0.9996 0.3698 0.3321 0.9033
-18.0075 2.0003 -0.9996 -0.3698 -0.3321 -0.9033
6.9953 2.0019 -13.9965 -0.7134 -0.5888 0.4729
-6.9953 -2.0019 13.9965 0.7134 0.5888 -0.4729
10.9953 6.9851 0.9990 0.6090 -0.5864 0.4872
-11.9952 -6.9854 0.0007 -0.5626 0.6115 -0.5469
8.0075 -6.9848 -8.9972 -0.7424 0.4497 0.5401
-2.0061 6.9842 7.9974 0.8040 -0.4454 -0.2308
10.0043 0.9921 8.9974 0.8708 0.2412 0.4027
-7.0041 -0.9917 -10.9969 -0.9419 -0.2857 -0.2332
6.0112 -6.9911 4.9991 0.1657 0.8730 0.3020
1.9893 8.9852 -2.9999 0.2296 -0.9586 0.0627
